data_2215540
loop_
_publ_author_name
'Jun Wan'
'Wu-Lan Zeng'
'Jing Li'
'Sai Bi'

_publ_section_title
;
 3-(1<i>H</i>-Benzotriazol-1-yl)-1-(2-fluorobenzoyl)ethyl nicotinate
;
_journal_coeditor_code HK2319
_journal_issue 10
_journal_name_full 'Acta Crystallographica Section E'
_journal_page_first o3949
_journal_page_last o3949
_journal_paper_doi 10.1107/S1600536807041967
_journal_volume 63
_journal_year 2007
_chemical_formula_iupac 'C21 H15 F N4 O3'
_chemical_formula_moiety 'C21 H15 F N4 O3'
_chemical_formula_sum 'C21 H15 F N4 O3'
_chemical_formula_weight 390.37
_chemical_name_systematic
;
3-(1H-Benzotriazol-1-yl)-1-(2-fluorobenzoyl)ethyl nicotinate
;
_space_group_IT_number 2
_symmetry_cell_setting triclinic
_symmetry_space_group_name_Hall '-P 1'
_symmetry_space_group_name_H-M 'P -1'
_atom_sites_solution_hydrogens geom
_atom_sites_solution_primary direct
_atom_sites_solution_secondary difmap
_audit_creation_method SHELXL-97
_cell_angle_alpha 64.4590(10)
_cell_angle_beta 67.1570(10)
_cell_angle_gamma 76.3130(10)
_cell_formula_units_Z 2
_cell_length_a 9.8423(9)
_cell_length_b 9.9736(10)
_cell_length_c 11.4000(11)
_cell_measurement_reflns_used 2193
_cell_measurement_temperature 298(2)
_cell_measurement_theta_max 24.92
_cell_measurement_theta_min 2.31
_cell_volume 927.28(15)
_computing_cell_refinement 'SAINT (Siemens, 1996)'
_computing_data_collection 'SMART (Siemens, 1996)'
_computing_data_reduction 'SAINT (Siemens, 1996)'
_computing_molecular_graphics 'SHELXTL (Sheldrick, 1997b)'
_computing_publication_material
;
SHELXTL (Sheldrick, 1997b), PARST (Nardelli, 1995) and PLATON
(Spek, 2003)
;
_computing_structure_refinement 'SHELXL97 (Sheldrick, 1997a)'
_computing_structure_solution 'SHELXS97 (Sheldrick, 1997a)'
_diffrn_ambient_temperature 293(2)
_diffrn_detector_area_resol_mean 8.33
_diffrn_measured_fraction_theta_full 0.975
_diffrn_measured_fraction_theta_max 0.975
_diffrn_measurement_device_type
;
Siemens SMART 1000 CCD area-detector
;
_diffrn_measurement_method \w
_diffrn_radiation_monochromator graphite
_diffrn_radiation_source 'fine-focus sealed tube'
_diffrn_radiation_type MoK\a
_diffrn_radiation_wavelength 0.71073
_diffrn_reflns_av_R_equivalents 0.0133
_diffrn_reflns_av_sigmaI/netI 0.0231
_diffrn_reflns_limit_h_max 6
_diffrn_reflns_limit_h_min -12
_diffrn_reflns_limit_k_max 12
_diffrn_reflns_limit_k_min -12
_diffrn_reflns_limit_l_max 14
_diffrn_reflns_limit_l_min -14
_diffrn_reflns_number 5202
_diffrn_reflns_theta_full 26.01
_diffrn_reflns_theta_max 26.01
_diffrn_reflns_theta_min 2.09
_diffrn_standards_number 0
_exptl_absorpt_coefficient_mu 0.103
_exptl_absorpt_correction_T_max 0.9737
_exptl_absorpt_correction_T_min 0.9638
_exptl_absorpt_correction_type multi-scan
_exptl_absorpt_process_details '(SADABS; Sheldrick, 1996)'
_exptl_crystal_colour yellow
_exptl_crystal_density_diffrn 1.398
_exptl_crystal_density_method 'not measured'
_exptl_crystal_description block
_exptl_crystal_F_000 404
_exptl_crystal_size_max 0.36
_exptl_crystal_size_mid 0.30
_exptl_crystal_size_min 0.26
_refine_diff_density_max 0.142
_refine_diff_density_min -0.180
_refine_ls_extinction_coef 0.026(3)
_refine_ls_extinction_expression Fc^*^=kFc[1+0.001xFc^2^\l^3^/sin(2\q)]^-1/4^
_refine_ls_extinction_method 'SHELXL97 (Sheldrick, 1997)'
_refine_ls_goodness_of_fit_ref 1.045
_refine_ls_hydrogen_treatment constr
_refine_ls_matrix_type full
_refine_ls_number_parameters 263
_refine_ls_number_reflns 3560
_refine_ls_number_restraints 0
_refine_ls_restrained_S_all 1.045
_refine_ls_R_factor_all 0.0519
_refine_ls_R_factor_gt 0.0417
_refine_ls_shift/su_max 0.000
_refine_ls_shift/su_mean 0.000
_refine_ls_structure_factor_coef Fsqd
_refine_ls_weighting_details 'calc w=1/[\s^2^(Fo^2^)+(0.0541P)^2^+0.1733P] where P=(Fo^2^+2Fc^2^)/3'
_refine_ls_weighting_scheme calc
_refine_ls_wR_factor_gt 0.1060
_refine_ls_wR_factor_ref 0.1140
_reflns_number_gt 2877
_reflns_number_total 3560
_reflns_threshold_expression I>2\s(I)
_cod_data_source_file hk2319.cif
_cod_data_source_block I
_cod_database_code 2215540
_cod_database_fobs_code 2215540

loop_
_symmetry_equiv_pos_as_xyz
'x, y, z'
'-x, -y, -z'

loop_
_atom_site_type_symbol
_atom_site_label
_atom_site_fract_x
_atom_site_fract_y
_atom_site_fract_z
_atom_site_U_iso_or_equiv
_atom_site_adp_type
_atom_site_calc_flag
_atom_site_refinement_flags
_atom_site_occupancy
F F1 0.89959(13) 0.26256(12) -0.41995(10) 0.0754(4) Uani d . 1
O O1 0.65340(14) -0.09185(13) -0.12652(11) 0.0621(3) Uani d . 1
O O2 0.72673(11) 0.03294(11) -0.00182(9) 0.0444(3) Uani d . 1
O O3 0.94370(14) -0.10059(14) -0.05293(12) 0.0660(4) Uani d . 1
N N1 0.68866(14) 0.36422(13) -0.13452(12) 0.0433(3) Uani d . 1
N N2 0.77269(15) 0.47243(14) -0.24241(14) 0.0539(4) Uani d . 1
N N3 0.80732(16) 0.55330(15) -0.19591(15) 0.0592(4) Uani d . 1
N N4 0.59613(19) -0.25912(19) 0.39906(15) 0.0761(5) Uani d . 1
C C1 0.85535(18) 0.17262(17) -0.45709(16) 0.0487(4) Uani d . 1
C C2 0.9011(2) 0.2013(2) -0.59553(17) 0.0607(5) Uani d . 1
H H2B 0.9598 0.2790 -0.6596 0.073 Uiso calc R 1
C C3 0.8578(2) 0.1122(2) -0.63630(19) 0.0696(5) Uani d . 1
H H3B 0.8860 0.1305 -0.7294 0.084 Uiso calc R 1
C C4 0.7734(2) -0.0035(3) -0.5410(2) 0.0749(6) Uani d . 1
H H4B 0.7447 -0.0634 -0.5697 0.090 Uiso calc R 1
C C5 0.73070(19) -0.0316(2) -0.40328(18) 0.0592(5) Uani d . 1
H H5A 0.6746 -0.1115 -0.3398 0.071 Uiso calc R 1
C C6 0.76984(16) 0.05731(16) -0.35668(15) 0.0420(3) Uani d . 1
C C7 0.72116(16) 0.01687(16) -0.20536(15) 0.0416(3) Uani d . 1
C C8 0.75139(16) 0.11471(15) -0.14647(14) 0.0406(3) Uani d . 1
H H8A 0.8533 0.1432 -0.1937 0.049 Uiso calc R 1
C C9 0.64266(17) 0.25315(16) -0.15857(15) 0.0430(3) Uani d . 1
H H9A 0.6338 0.2963 -0.2498 0.052 Uiso calc R 1
H H9B 0.5460 0.2246 -0.0924 0.052 Uiso calc R 1
C C10 0.66910(16) 0.37656(15) -0.01425(15) 0.0424(3) Uani d . 1
C C11 0.74604(18) 0.49795(17) -0.05488(18) 0.0501(4) Uani d . 1
C C12 0.7507(2) 0.5446(2) 0.0431(2) 0.0672(5) Uani d . 1
H H12A 0.8022 0.6253 0.0175 0.081 Uiso calc R 1
C C13 0.6769(2) 0.4668(2) 0.1771(2) 0.0705(5) Uani d . 1
H H13A 0.6782 0.4951 0.2444 0.085 Uiso calc R 1
C C14 0.5989(2) 0.3452(2) 0.21693(19) 0.0648(5) Uani d . 1
H H14A 0.5497 0.2954 0.3098 0.078 Uiso calc R 1
C C15 0.59284(19) 0.29725(18) 0.12321(16) 0.0532(4) Uani d . 1
H H15A 0.5409 0.2166 0.1497 0.064 Uiso calc R 1
C C16 0.82944(17) -0.07994(16) 0.03048(15) 0.0424(3) Uani d . 1
C C17 0.78394(16) -0.17652(15) 0.17859(15) 0.0413(3) Uani d . 1
C C18 0.64180(19) -0.16715(19) 0.26721(16) 0.0554(4) Uani d . 1
H H18A 0.5741 -0.0926 0.2332 0.066 Uiso calc R 1
C C19 0.6977(3) -0.3626(2) 0.44441(19) 0.0743(6) Uani d . 1
H H19A 0.6687 -0.4275 0.5360 0.089 Uiso calc R 1
C C20 0.8409(2) -0.37952(19) 0.36566(19) 0.0638(5) Uani d . 1
H H20A 0.9073 -0.4527 0.4033 0.077 Uiso calc R 1
C C21 0.88514(19) -0.28663(17) 0.22992(17) 0.0528(4) Uani d . 1
H H21A 0.9815 -0.2972 0.1731 0.063 Uiso calc R 1

loop_
_atom_site_aniso_label
_atom_site_aniso_U_11
_atom_site_aniso_U_22
_atom_site_aniso_U_33
_atom_site_aniso_U_12
_atom_site_aniso_U_13
_atom_site_aniso_U_23
F1 0.1104(9) 0.0647(7) 0.0472(6) -0.0452(6) -0.0100(6) -0.0125(5)
O1 0.0804(8) 0.0543(7) 0.0468(7) -0.0304(6) -0.0125(6) -0.0097(5)
O2 0.0525(6) 0.0432(6) 0.0325(5) 0.0024(5) -0.0155(5) -0.0117(4)
O3 0.0592(7) 0.0693(8) 0.0489(7) 0.0123(6) -0.0107(6) -0.0192(6)
N1 0.0509(7) 0.0341(6) 0.0392(7) -0.0053(5) -0.0133(6) -0.0090(5)
N2 0.0618(8) 0.0377(7) 0.0470(8) -0.0077(6) -0.0109(6) -0.0067(6)
N3 0.0655(9) 0.0405(7) 0.0637(9) -0.0134(6) -0.0132(7) -0.0150(7)
N4 0.0797(11) 0.0737(11) 0.0437(8) 0.0012(9) -0.0101(8) -0.0072(8)
C1 0.0556(9) 0.0452(8) 0.0424(8) -0.0058(7) -0.0139(7) -0.0152(7)
C2 0.0640(11) 0.0623(11) 0.0390(9) -0.0032(9) -0.0076(8) -0.0133(8)
C3 0.0701(12) 0.0952(15) 0.0451(10) 0.0061(11) -0.0163(9) -0.0368(10)
C4 0.0765(13) 0.1037(16) 0.0658(12) -0.0143(12) -0.0180(10) -0.0523(12)
C5 0.0573(10) 0.0714(11) 0.0567(10) -0.0162(9) -0.0099(8) -0.0334(9)
C6 0.0418(8) 0.0440(8) 0.0396(8) -0.0017(6) -0.0125(6) -0.0169(6)
C7 0.0432(8) 0.0391(7) 0.0398(8) -0.0059(6) -0.0135(6) -0.0112(6)
C8 0.0461(8) 0.0405(8) 0.0317(7) -0.0070(6) -0.0117(6) -0.0098(6)
C9 0.0489(8) 0.0402(8) 0.0398(8) -0.0040(6) -0.0180(7) -0.0116(6)
C10 0.0435(8) 0.0372(7) 0.0462(8) 0.0025(6) -0.0169(7) -0.0166(6)
C11 0.0509(9) 0.0380(8) 0.0607(10) -0.0013(7) -0.0186(8) -0.0189(7)
C12 0.0780(13) 0.0521(10) 0.0888(15) -0.0037(9) -0.0355(11) -0.0356(10)
C13 0.0881(14) 0.0685(12) 0.0761(14) 0.0069(11) -0.0382(11) -0.0431(11)
C14 0.0776(13) 0.0669(11) 0.0501(10) 0.0029(10) -0.0199(9) -0.0275(9)
C15 0.0581(10) 0.0512(9) 0.0469(9) -0.0086(8) -0.0127(8) -0.0176(7)
C16 0.0473(8) 0.0415(8) 0.0420(8) 0.0001(6) -0.0176(7) -0.0185(7)
C17 0.0503(8) 0.0387(7) 0.0411(8) -0.0015(6) -0.0210(7) -0.0163(6)
C18 0.0585(10) 0.0539(9) 0.0438(9) 0.0045(8) -0.0190(8) -0.0124(7)
C19 0.1031(17) 0.0611(11) 0.0426(10) -0.0030(11) -0.0272(11) -0.0043(8)
C20 0.0812(13) 0.0489(10) 0.0616(11) 0.0050(9) -0.0412(10) -0.0109(8)
C21 0.0559(10) 0.0469(9) 0.0571(10) 0.0020(7) -0.0272(8) -0.0165(8)

loop_
_atom_type_symbol
_atom_type_description
_atom_type_scat_dispersion_real
_atom_type_scat_dispersion_imag
_atom_type_scat_source
C C 0.0033 0.0016 'International Tables Vol C Tables 4.2.6.8 and 6.1.1.4'
H H 0.0000 0.0000 'International Tables Vol C Tables 4.2.6.8 and 6.1.1.4'
N N 0.0061 0.0033 'International Tables Vol C Tables 4.2.6.8 and 6.1.1.4'
O O 0.0106 0.0060 'International Tables Vol C Tables 4.2.6.8 and 6.1.1.4'
F F 0.0171 0.0103 'International Tables Vol C Tables 4.2.6.8 and 6.1.1.4'

loop_
_geom_angle_atom_site_label_1
_geom_angle_atom_site_label_2
_geom_angle_atom_site_label_3
_geom_angle
C16 O2 C8 115.43(11)
N2 N1 C10 109.94(12)
N2 N1 C9 119.71(12)
C10 N1 C9 130.22(12)
N3 N2 N1 108.89(13)
N2 N3 C11 108.38(13)
C18 N4 C19 116.17(17)
F1 C1 C2 116.89(15)
F1 C1 C6 119.52(13)
C2 C1 C6 123.58(16)
C3 C2 C1 118.23(17)
C3 C2 H2B 120.9
C1 C2 H2B 120.9
C2 C3 C4 120.45(17)
C2 C3 H3B 119.8
C4 C3 H3B 119.8
C3 C4 C5 120.44(18)
C3 C4 H4B 119.8
C5 C4 H4B 119.8
C4 C5 C6 121.31(17)
C4 C5 H5A 119.3
C6 C5 H5A 119.3
C1 C6 C5 115.97(14)
C1 C6 C7 126.34(14)
C5 C6 C7 117.65(14)
O1 C7 C6 120.59(13)
O1 C7 C8 118.64(13)
C6 C7 C8 120.73(12)
O2 C8 C9 106.13(11)
O2 C8 C7 108.81(11)
C9 C8 C7 110.90(12)
O2 C8 H8A 110.3
C9 C8 H8A 110.3
C7 C8 H8A 110.3
N1 C9 C8 112.17(12)
N1 C9 H9A 109.2
C8 C9 H9A 109.2
N1 C9 H9B 109.2
C8 C9 H9B 109.2
H9A C9 H9B 107.9
N1 C10 C11 104.16(13)
N1 C10 C15 133.48(14)
C11 C10 C15 122.35(15)
N3 C11 C10 108.63(14)
N3 C11 C12 130.90(16)
C10 C11 C12 120.47(16)
C13 C12 C11 117.14(17)
C13 C12 H12A 121.4
C11 C12 H12A 121.4
C12 C13 C14 121.96(18)
C12 C13 H13A 119.0
C14 C13 H13A 119.0
C15 C14 C13 122.02(18)
C15 C14 H14A 119.0
C13 C14 H14A 119.0
C14 C15 C10 116.06(16)
C14 C15 H15A 122.0
C10 C15 H15A 122.0
O3 C16 O2 123.21(14)
O3 C16 C17 124.15(14)
O2 C16 C17 112.63(12)
C18 C17 C21 118.07(14)
C18 C17 C16 122.75(13)
C21 C17 C16 119.08(14)
N4 C18 C17 123.69(15)
N4 C18 H18A 118.2
C17 C18 H18A 118.2
N4 C19 C20 124.51(17)
N4 C19 H19A 117.7
C20 C19 H19A 117.7
C19 C20 C21 118.61(16)
C19 C20 H20A 120.7
C21 C20 H20A 120.7
C20 C21 C17 118.91(16)
C20 C21 H21A 120.5
C17 C21 H21A 120.5

loop_
_geom_bond_atom_site_label_1
_geom_bond_atom_site_label_2
_geom_bond_distance
F1 C1 1.3525(19)
O1 C7 1.2103(17)
O2 C8 1.4376(16)
O2 C16 1.3482(17)
O3 C16 1.2001(18)
N1 N2 1.3600(17)
N1 C9 1.4501(19)
N1 C10 1.3643(19)
N3 N2 1.299(2)
N3 C11 1.376(2)
N4 C19 1.336(2)
C1 C2 1.377(2)
C2 C3 1.369(3)
C2 H2B 0.9300
C3 C4 1.369(3)
C3 H3B 0.9300
C4 H4B 0.9300
C5 C4 1.372(3)
C5 H5A 0.9300
C6 C1 1.384(2)
C6 C5 1.394(2)
C7 C6 1.489(2)
C7 C8 1.533(2)
C8 C9 1.524(2)
C8 H8A 0.9800
C9 H9A 0.9700
C9 H9B 0.9700
C10 C11 1.390(2)
C10 C15 1.394(2)
C11 C12 1.401(3)
C12 H12A 0.9300
C13 C12 1.359(3)
C13 H13A 0.9300
C14 C15 1.370(2)
C14 C13 1.401(3)
C14 H14A 0.9300
C15 H15A 0.9300
C16 C17 1.481(2)
C17 C18 1.382(2)
C17 C21 1.386(2)
C18 N4 1.336(2)
C18 H18A 0.9300
C19 H19A 0.9300
C20 C19 1.363(3)
C20 H20A 0.9300
C21 C20 1.369(2)
C21 H21A 0.9300

loop_
_geom_hbond_atom_site_label_D
_geom_hbond_atom_site_label_H
_geom_hbond_atom_site_label_A
_geom_hbond_site_symmetry_A
_geom_hbond_distance_DH
_geom_hbond_distance_HA
_geom_hbond_distance_DA
_geom_hbond_angle_DHA
_geom_hbond_publ_flag
C3 H3B O3 2_754 0.93 2.50 3.355(2) 153.68 yes
C8 H8A F1 1_555 0.98 2.23 2.747(2) 111.62 yes
C9 H9B O1 2_655 0.97 2.53 3.464(2) 161.09 yes
C18 H18A O2 1_555 0.93 2.43 2.758(2) 101.11 yes

loop_
_geom_torsion_atom_site_label_1
_geom_torsion_atom_site_label_2
_geom_torsion_atom_site_label_3
_geom_torsion_atom_site_label_4
_geom_torsion
C16 O2 C8 C9 -168.65(11)
C16 O2 C8 C7 71.94(15)
C8 O2 C16 O3 9.4(2)
C8 O2 C16 C17 -169.32(11)
C10 N1 N2 N3 -0.08(17)
C9 N1 N2 N3 -176.40(12)
N2 N1 C9 C8 91.87(15)
C10 N1 C9 C8 -83.59(18)
N2 N1 C10 C11 -0.11(15)
C9 N1 C10 C11 175.70(14)
N2 N1 C10 C15 179.21(16)
C9 N1 C10 C15 -5.0(3)
C11 N3 N2 N1 0.24(17)
N2 N3 C11 C10 -0.32(18)
N2 N3 C11 C12 179.91(17)
C18 N4 C19 C20 -0.4(3)
F1 C1 C2 C3 -179.88(15)
C6 C1 C2 C3 1.0(3)
C1 C2 C3 C4 -1.1(3)
C2 C3 C4 C5 0.1(3)
C6 C5 C4 C3 0.9(3)
C5 C6 C1 F1 -179.08(14)
C7 C6 C1 F1 -1.4(2)
C5 C6 C1 C2 0.0(2)
C7 C6 C1 C2 177.67(15)
C1 C6 C5 C4 -1.0(3)
C7 C6 C5 C4 -178.86(17)
O1 C7 C6 C1 -175.75(15)
C8 C7 C6 C1 6.2(2)
O1 C7 C6 C5 1.9(2)
C8 C7 C6 C5 -176.13(14)
O1 C7 C8 O2 15.96(19)
C6 C7 C8 O2 -165.99(12)
O1 C7 C8 C9 -100.42(16)
C6 C7 C8 C9 77.63(16)
O2 C8 C9 N1 75.59(14)
C7 C8 C9 N1 -166.39(11)
N1 C10 C11 N3 0.26(16)
C15 C10 C11 N3 -179.16(14)
N1 C10 C11 C12 -179.94(14)
C15 C10 C11 C12 0.6(2)
N1 C10 C15 C14 -179.72(16)
C11 C10 C15 C14 -0.5(2)
N3 C11 C12 C13 179.43(17)
C10 C11 C12 C13 -0.3(3)
C14 C13 C12 C11 -0.1(3)
C13 C14 C15 C10 0.1(3)
C15 C14 C13 C12 0.2(3)
C18 C17 C21 C20 -0.8(2)
C16 C17 C21 C20 -177.42(15)
C21 C17 C18 N4 -0.7(3)
C16 C17 C18 N4 175.74(16)
O3 C16 C17 C18 -167.62(16)
O2 C16 C17 C18 11.0(2)
O3 C16 C17 C21 8.8(2)
O2 C16 C17 C21 -172.55(13)
C17 C18 N4 C19 1.3(3)
C21 C20 C19 N4 -1.1(3)
C17 C21 C20 C19 1.7(3)
